data_1502885
loop_
_publ_author_name
'Kawato, Yuji'
'Takahashi, Noriko'
'Kumagai, Naoya'
'Shibasaki, Masakatsu'

_publ_section_title
;
 Catalytic asymmetric conjugate addition of alpha-cyanoketones for the
 construction of a quaternary stereogenic center.
;
_journal_issue 7
_journal_name_full 'Organic letters'
_journal_page_first 1484
_journal_page_last 1487
_journal_paper_doi 10.1021/ol100183s
_journal_volume 12
_journal_year 2010
_chemical_absolute_configuration ad
_chemical_formula_moiety 'C23 H24 Br N O2 '
_chemical_formula_sum 'C23 H24 Br N O2'
_chemical_formula_weight 426.35
_space_group_IT_number 19
_symmetry_cell_setting orthorhombic
_symmetry_Int_Tables_number 19
_symmetry_space_group_name_Hall 'P 2ac 2ab'
_symmetry_space_group_name_H-M 'P 21 21 21'
_cell_angle_alpha 90.0000
_cell_angle_beta 90.0000
_cell_angle_gamma 90.0000
_cell_formula_units_Z 4
_cell_length_a 5.91964(11)
_cell_length_b 8.88008(16)
_cell_length_c 37.613(3)
_cell_measurement_reflns_used 21678
_cell_measurement_temperature 153.1
_cell_measurement_theta_max 68.3
_cell_measurement_theta_min 4.7
_cell_volume 1977.20(17)
_computing_cell_refinement 'PROCESS-AUTO (Rigaku, 1998)'
_computing_data_collection 'PROCESS-AUTO (Rigaku, 1998)'
_computing_data_reduction 'CrystalStructure (Rigaku & RAC 2007)'
_computing_molecular_graphics 'ORTEP (Johnson, 1976)'
_computing_publication_material 'CrystalStructure (Rigaku & RAC 2007)'
_computing_structure_refinement 'SHELXL97 (Sheldrick, 1997)'
_computing_structure_solution 'SHELXS97 (Sheldrick, 1997)'
_diffrn_ambient_temperature 153.1
_diffrn_detector_area_resol_mean 10.00
_diffrn_measured_fraction_theta_full 0.986
_diffrn_measured_fraction_theta_max 0.986
_diffrn_measurement_device_type 'Rigaku RAXIS-RAPID'
_diffrn_measurement_method \w
_diffrn_radiation_type 'Cu K\a'
_diffrn_radiation_wavelength 1.54187
_diffrn_reflns_av_R_equivalents 0.027
_diffrn_reflns_limit_h_max 6
_diffrn_reflns_limit_h_min -6
_diffrn_reflns_limit_k_max 10
_diffrn_reflns_limit_k_min -10
_diffrn_reflns_limit_l_max 45
_diffrn_reflns_limit_l_min -45
_diffrn_reflns_number 21843
_diffrn_reflns_theta_full 68.17
_diffrn_reflns_theta_max 68.17
_exptl_absorpt_coefficient_mu 2.969
_exptl_absorpt_correction_T_max 0.979
_exptl_absorpt_correction_T_min 0.643
_exptl_absorpt_correction_type multi-scan
_exptl_absorpt_process_details
;
    Higashi, T. (1995). Program for Absorption Correction.
    Rigaku Corporation, Tokyo, Japan.
;
_exptl_crystal_colour colorless
_exptl_crystal_density_diffrn 1.432
_exptl_crystal_density_method 'not measured'
_exptl_crystal_description needle
_exptl_crystal_F_000 880.00
_exptl_crystal_size_max 0.20
_exptl_crystal_size_mid 0.05
_exptl_crystal_size_min 0.01
_refine_diff_density_max 0.34
_refine_diff_density_min -0.20
_refine_ls_abs_structure_details 'Flack, H. D. (1983), Acta Cryst. A39, 876-881.  1458 Friedel Pairs'
_refine_ls_abs_structure_Flack -0.018(13)
_refine_ls_extinction_method none
_refine_ls_goodness_of_fit_ref 1.049
_refine_ls_hydrogen_treatment constr
_refine_ls_number_parameters 246
_refine_ls_number_reflns 3567
_refine_ls_R_factor_gt 0.0251
_refine_ls_shift/su_max 0.0020
_refine_ls_structure_factor_coef Fsqd
_refine_ls_weighting_details 'w = 1/[\s^2^(Fo^2^)+(0.0380P)^2^+0.3414P] where P=(Fo^2^+2Fc^2^)/3'
_refine_ls_weighting_scheme calc
_refine_ls_wR_factor_ref 0.0617
_reflns_number_gt 3466
_reflns_number_total 3567
_reflns_threshold_expression F^2^>2.0\s(F^2^)
_cod_data_source_file ol100183s_si_002.cif
_cod_data_source_block '_100118'
_cod_original_cell_volume 1977.19(15)
_cod_original_formula_sum 'C23 H24 Br N O2 '
_cod_database_code 1502885

loop_
_symmetry_equiv_pos_as_xyz
'x, y, z'
'x+1/2, -y+1/2, -z'
'-x, y+1/2, -z+1/2'
'-x+1/2, -y, z+1/2'

loop_
_atom_site_label
_atom_site_type_symbol
_atom_site_fract_x
_atom_site_fract_y
_atom_site_fract_z
_atom_site_U_iso_or_equiv
_atom_site_adp_type
_atom_site_occupancy
_atom_site_symmetry_multiplicity
_atom_site_calc_flag
_atom_site_refinement_flags
Br1 Br -0.14393(4) 0.77296(3) 0.320679(6) 0.04002(8) Uani 1 1 d .
O1 O 0.5493(3) 0.42204(18) 0.43857(4) 0.0431(4) Uani 1 1 d .
O2 O 0.8767(3) -0.16558(19) 0.44586(4) 0.0414(4) Uani 1 1 d .
N1 N 0.5151(3) 0.2242(2) 0.40086(4) 0.0280(4) Uani 1 1 d .
C1 C 0.5487(4) -0.0062(2) 0.43738(5) 0.0273(4) Uani 1 1 d .
C2 C 0.6704(4) 0.1328(2) 0.42194(5) 0.0282(4) Uani 1 1 d .
H2A H 0.7327 0.1942 0.4416 0.034 Uiso 1 1 calc R
H2B H 0.7979 0.0995 0.4068 0.034 Uiso 1 1 calc R
C3 C 0.3990(4) 0.1490(2) 0.37120(5) 0.0280(4) Uani 1 1 d .
H3 H 0.2708 0.2159 0.3641 0.034 Uiso 1 1 calc R
C4 C 0.2941(4) 0.0008(3) 0.38443(5) 0.0320(5) Uani 1 1 d .
H4A H 0.1610 0.0246 0.3993 0.038 Uiso 1 1 calc R
H4B H 0.2404 -0.0576 0.3637 0.038 Uiso 1 1 calc R
C5 C 0.4565(4) -0.0969(2) 0.40590(5) 0.0319(5) Uani 1 1 d .
H5A H 0.5829 -0.1303 0.3906 0.038 Uiso 1 1 calc R
H5B H 0.3766 -0.1874 0.4147 0.038 Uiso 1 1 calc R
C6 C 0.4707(4) 0.3672(2) 0.41146(5) 0.0294(4) Uani 1 1 d .
C7 C 0.3167(4) 0.4597(2) 0.38828(5) 0.0291(5) Uani 1 1 d .
C8 C 0.1086(4) 0.5049(2) 0.40138(5) 0.0330(5) Uani 1 1 d .
H8 H 0.0617 0.4724 0.4243 0.040 Uiso 1 1 calc R
C9 C -0.0313(4) 0.5966(2) 0.38149(5) 0.0333(5) Uani 1 1 d .
H9 H -0.1746 0.6265 0.3904 0.040 Uiso 1 1 calc R
C10 C 0.0415(4) 0.6439(2) 0.34838(5) 0.0314(5) Uani 1 1 d .
C11 C 0.2502(4) 0.6042(3) 0.33534(6) 0.0359(5) Uani 1 1 d .
H11 H 0.2995 0.6412 0.3129 0.043 Uiso 1 1 calc R
C12 C 0.3874(4) 0.5100(2) 0.35503(5) 0.0347(5) Uani 1 1 d .
H12 H 0.5299 0.4796 0.3459 0.042 Uiso 1 1 calc R
C13 C 0.5514(4) 0.1331(2) 0.33844(5) 0.0286(4) Uani 1 1 d .
C14 C 0.7598(4) 0.2042(3) 0.33564(6) 0.0334(5) Uani 1 1 d .
H14 H 0.8173 0.2596 0.3553 0.040 Uiso 1 1 calc R
C15 C 0.8856(4) 0.1951(3) 0.30431(6) 0.0394(5) Uani 1 1 d .
H15 H 1.0272 0.2449 0.3025 0.047 Uiso 1 1 calc R
C16 C 0.8025(4) 0.1128(3) 0.27579(6) 0.0402(6) Uani 1 1 d .
H16 H 0.8896 0.1051 0.2547 0.048 Uiso 1 1 calc R
C17 C 0.5958(4) 0.0421(2) 0.27765(5) 0.0384(6) Uani 1 1 d .
C18 C 0.4709(4) 0.0529(2) 0.30917(5) 0.0329(5) Uani 1 1 d .
H18 H 0.3282 0.0045 0.3107 0.039 Uiso 1 1 calc R
C19 C 0.5005(6) -0.0458(3) 0.24706(7) 0.0565(7) Uani 1 1 d .
H19A H 0.4212 0.0227 0.2309 0.068 Uiso 1 1 calc R
H19B H 0.3944 -0.1215 0.2560 0.068 Uiso 1 1 calc R
H19C H 0.6235 -0.0959 0.2343 0.068 Uiso 1 1 calc R
C20 C 0.7240(4) -0.0945(2) 0.45878(5) 0.0320(5) Uani 1 1 d .
C21 C 0.6777(4) -0.0747(3) 0.49814(5) 0.0436(6) Uani 1 1 d .
H21A H 0.8176 -0.0470 0.5110 0.052 Uiso 1 1 calc R
H21B H 0.6163 -0.1685 0.5086 0.052 Uiso 1 1 calc R
C22 C 0.5041(5) 0.0524(3) 0.50017(6) 0.0454(6) Uani 1 1 d .
H22A H 0.5795 0.1517 0.5018 0.054 Uiso 1 1 calc R
H22B H 0.4035 0.0394 0.5210 0.054 Uiso 1 1 calc R
C23 C 0.3712(4) 0.0384(3) 0.46530(5) 0.0362(5) Uani 1 1 d .
H23A H 0.2991 0.1353 0.4590 0.043 Uiso 1 1 calc R
H23B H 0.2528 -0.0399 0.4673 0.043 Uiso 1 1 calc R

loop_
_atom_site_aniso_label
_atom_site_aniso_U_11
_atom_site_aniso_U_22
_atom_site_aniso_U_33
_atom_site_aniso_U_23
_atom_site_aniso_U_13
_atom_site_aniso_U_12
Br1 0.04199(14) 0.03461(12) 0.04346(12) 0.00507(9) -0.00845(10) 0.01010(10)
O1 0.0527(11) 0.0376(9) 0.0390(8) -0.0095(7) -0.0165(8) 0.0109(8)
O2 0.0385(10) 0.0412(8) 0.0446(8) -0.0007(7) -0.0036(7) 0.0118(8)
N1 0.0266(9) 0.0283(8) 0.0291(8) -0.0014(7) -0.0049(6) 0.0051(8)
C1 0.0245(11) 0.0296(11) 0.0279(9) -0.0007(8) -0.0002(8) -0.0002(9)
C2 0.0239(11) 0.0303(10) 0.0303(9) -0.0005(7) -0.0037(8) 0.0041(9)
C3 0.0251(11) 0.0302(10) 0.0288(9) -0.0033(8) -0.0047(8) 0.0068(9)
C4 0.0268(13) 0.0386(12) 0.0305(10) -0.0045(8) -0.0003(8) -0.0029(9)
C5 0.0352(12) 0.0328(11) 0.0277(10) -0.0005(8) 0.0007(9) -0.0027(10)
C6 0.0284(12) 0.0316(11) 0.0283(10) -0.0007(8) 0.0005(8) 0.0055(9)
C7 0.0329(14) 0.0251(10) 0.0293(9) -0.0046(7) -0.0030(9) 0.0051(9)
C8 0.0359(13) 0.0361(11) 0.0271(9) 0.0000(8) 0.0019(9) 0.0042(10)
C9 0.0291(12) 0.0360(12) 0.0347(10) -0.0038(9) 0.0017(9) 0.0079(10)
C10 0.0333(12) 0.0249(10) 0.0359(11) -0.0011(8) -0.0090(9) 0.0075(9)
C11 0.0402(13) 0.0346(12) 0.0330(10) 0.0052(9) 0.0031(9) 0.0067(11)
C12 0.0312(13) 0.0371(11) 0.0358(10) 0.0016(8) 0.0032(9) 0.0098(10)
C13 0.0295(11) 0.0258(10) 0.0305(10) 0.0027(8) -0.0031(8) 0.0094(9)
C14 0.0334(12) 0.0314(11) 0.0355(10) 0.0009(9) -0.0008(9) 0.0046(10)
C15 0.0365(13) 0.0386(12) 0.0430(11) 0.0099(9) 0.0049(10) 0.0050(11)
C16 0.0503(16) 0.0382(12) 0.0320(10) 0.0076(9) 0.0073(10) 0.0119(11)
C17 0.0548(17) 0.0320(11) 0.0284(10) 0.0026(8) -0.0013(10) 0.0092(11)
C18 0.0377(13) 0.0294(10) 0.0316(10) 0.0021(8) -0.0045(9) 0.0063(10)
C19 0.079(2) 0.0579(16) 0.0324(12) -0.0038(11) 0.0013(12) -0.0087(16)
C20 0.0320(12) 0.0290(11) 0.0350(10) 0.0024(8) -0.0023(9) -0.0038(9)
C21 0.0411(14) 0.0585(15) 0.0313(11) 0.0068(10) -0.0041(10) 0.0017(12)
C22 0.0411(15) 0.0647(16) 0.0303(11) -0.0063(11) 0.0001(10) 0.0028(13)
C23 0.0290(12) 0.0480(13) 0.0317(10) -0.0026(9) 0.0018(10) 0.0028(11)

loop_
_atom_type_symbol
_atom_type_description
_atom_type_scat_dispersion_real
_atom_type_scat_dispersion_imag
_atom_type_scat_source
C C 0.018 0.009
;
International Tables for Crystallography
(1992, Vol. C, Tables 4.2.6.8 and 6.1.1.4)
;
H H 0.000 0.000
;
International Tables for Crystallography
(1992, Vol. C, Table 6.1.1.4)
;
Br Br -0.676 1.280
;
International Tables for Crystallography
(1992, Vol. C, Tables 4.2.6.8 and 6.1.1.4)
;
N N 0.031 0.018
;
International Tables for Crystallography
(1992, Vol. C, Tables 4.2.6.8 and 6.1.1.4)
;
O O 0.049 0.032
;
International Tables for Crystallography
(1992, Vol. C, Tables 4.2.6.8 and 6.1.1.4)
;

loop_
_geom_angle_atom_site_label_1
_geom_angle_atom_site_label_2
_geom_angle_atom_site_label_3
_geom_angle
C6 N1 C2 118.87(17)
C6 N1 C3 123.89(17)
C2 N1 C3 116.95(16)
C20 C1 C5 112.28(17)
C20 C1 C23 103.66(16)
C5 C1 C23 114.80(18)
C20 C1 C2 106.95(17)
C5 C1 C2 107.21(15)
C23 C1 C2 111.73(17)
N1 C2 C1 110.82(17)
N1 C3 C13 112.11(17)
N1 C3 C4 109.40(15)
C13 C3 C4 114.76(17)
C5 C4 C3 113.77(18)
C4 C5 C1 109.56(18)
O1 C6 N1 123.02(19)
O1 C6 C7 119.73(19)
N1 C6 C7 117.25(17)
C8 C7 C12 119.6(2)
C8 C7 C6 119.35(18)
C12 C7 C6 120.9(2)
C9 C8 C7 120.70(19)
C8 C9 C10 118.7(2)
C11 C10 C9 121.5(2)
C11 C10 Br1 118.58(16)
C9 C10 Br1 119.84(17)
C10 C11 C12 119.5(2)
C11 C12 C7 119.9(2)
C14 C13 C18 118.4(2)
C14 C13 C3 122.76(18)
C18 C13 C3 118.7(2)
C13 C14 C15 120.7(2)
C16 C15 C14 119.6(2)
C17 C16 C15 121.1(2)
C16 C17 C18 118.7(2)
C16 C17 C19 122.2(2)
C18 C17 C19 119.1(2)
C13 C18 C17 121.5(2)
O2 C20 C21 126.2(2)
O2 C20 C1 124.40(19)
C21 C20 C1 109.38(19)
C20 C21 C22 104.84(18)
C21 C22 C23 104.02(19)
C22 C23 C1 104.73(18)

loop_
_geom_bond_atom_site_label_1
_geom_bond_atom_site_label_2
_geom_bond_distance
Br1 C10 1.898(2)
O1 C6 1.222(2)
O2 C20 1.205(3)
N1 C6 1.356(3)
N1 C2 1.461(2)
N1 C3 1.471(2)
C1 C20 1.530(3)
C1 C5 1.532(3)
C1 C23 1.538(3)
C1 C2 1.543(3)
C3 C13 1.534(3)
C3 C4 1.538(3)
C4 C5 1.526(3)
C6 C7 1.506(3)
C7 C8 1.386(3)
C7 C12 1.392(3)
C8 C9 1.382(3)
C9 C10 1.383(3)
C10 C11 1.375(3)
C11 C12 1.382(3)
C13 C14 1.389(3)
C13 C18 1.395(3)
C14 C15 1.397(3)
C15 C16 1.388(3)
C16 C17 1.377(4)
C17 C18 1.400(3)
C17 C19 1.500(3)
C20 C21 1.516(3)
C21 C22 1.528(4)
C22 C23 1.534(3)
